data_2004699
loop_
_publ_author_name
'Gunderman, B. J.'
'Squattrito, P. J.'

_publ_section_title
;
 3-Amino-4-hydroxybenzenesulfonic Acid Hemihydrate
;
_journal_issue 4
_journal_name_full 'Acta Crystallographica Section C'
_journal_page_first 940
_journal_page_last 942
_journal_paper_doi 10.1107/S0108270195014466
_journal_volume 52
_journal_year 1996
_chemical_formula_iupac 'C6 H7 N O4 S, 0.5H2 O'
_chemical_formula_moiety 'C6 H7 N O4 S,0.5(H2 O)'
_chemical_formula_structural (HO(H3N)C6H3SO3)2.H2O
_chemical_formula_sum 'C6 H8 N O4.5 S'
_chemical_formula_weight 198.2
_chemical_name_systematic
;
3-amino-4-hydroxybenzenesulfonic acid hemihydrate
;
_space_group_IT_number 14
_symmetry_cell_setting monoclinic
_symmetry_space_group_name_Hall '-P 2yn'
_symmetry_space_group_name_H-M 'P 1 21/n 1'
_audit_creation_method 'from TEXRAY.INF file'
_cell_angle_alpha 90
_cell_angle_beta 100.35(2)
_cell_angle_gamma 90
_cell_formula_units_Z 8
_cell_length_a 11.273(3)
_cell_length_b 10.410(4)
_cell_length_c 13.796(3)
_cell_measurement_reflns_used 24
_cell_measurement_temperature 296
_cell_measurement_theta_max 24.9
_cell_measurement_theta_min 21.0
_cell_volume 1592.6(8)
_computing_cell_refinement 'MSC/AFC Diffractometer Control Software'
_computing_data_collection
;
MSC/AFC Diffractometer Control Software
(Molecular Structure Corporation, 1988)
;
_computing_data_reduction 'TEXSAN (Molecular Structure Corporation, 1991)'
_computing_publication_material TEXSAN
_computing_structure_refinement TEXSAN
_computing_structure_solution 'MITHRIL (Gilmore, 1983)'
_diffrn_ambient_temperature 296
_diffrn_measurement_device 'Rigaku AFC-6S'
_diffrn_measurement_method \w
_diffrn_radiation_monochromator graphite
_diffrn_radiation_source 'X-ray tube'
_diffrn_radiation_type MoK\a
_diffrn_radiation_wavelength 0.7107
_diffrn_reflns_av_R_equivalents 0.029
_diffrn_reflns_av_sigmaI/netI 0.055
_diffrn_reflns_limit_h_max 13
_diffrn_reflns_limit_h_min 0
_diffrn_reflns_limit_k_max 12
_diffrn_reflns_limit_k_min 0
_diffrn_reflns_limit_l_max 16
_diffrn_reflns_limit_l_min -16
_diffrn_reflns_number 3121
_diffrn_reflns_theta_max 24.93
_diffrn_reflns_theta_min 1.50
_diffrn_standards_decay_% -0.30
_diffrn_standards_interval_count 150
_diffrn_standards_number 3
_exptl_absorpt_coefficient_mu 0.370
_exptl_absorpt_correction_T_max 1.000
_exptl_absorpt_correction_T_min 0.878
_exptl_absorpt_correction_type 'empirical via \y scans of three reflections'
_exptl_absorpt_process_details '\y scan'
_exptl_crystal_colour red-brown
_exptl_crystal_density_diffrn 1.65
_exptl_crystal_density_meas ?
_exptl_crystal_description block
_exptl_crystal_F_000 824
_exptl_crystal_size_max 0.30
_exptl_crystal_size_mid 0.25
_exptl_crystal_size_min 0.15
_refine_diff_density_max 0.35
_refine_diff_density_min -0.44
_refine_ls_extinction_coef 3.38E-6(14)
_refine_ls_extinction_method 'Zachariasen (1968) Type II, Gaussian isotropic'
_refine_ls_goodness_of_fit_obs 2.65
_refine_ls_hydrogen_treatment refxyz
_refine_ls_matrix_type full
_refine_ls_number_constraints 0
_refine_ls_number_parameters 275
_refine_ls_number_reflns 2185
_refine_ls_number_restraints 0
_refine_ls_R_factor_all 0.0563
_refine_ls_R_factor_obs 0.038
_refine_ls_shift/esd_max 0.235
_refine_ls_structure_factor_coef F
_refine_ls_weighting_scheme sigma
_refine_ls_wR_factor_all 0.0413
_refine_ls_wR_factor_obs 0.040
_reflns_number_observed 2185
_reflns_number_total 2962
_reflns_observed_criterion I>3\s(I)
_cod_data_source_file bk1189.cif
_cod_data_source_block sulfonic
_cod_depositor_comments
;
The following automatic conversions were performed:

'_exptl_crystal_density_meas' value 'not measured' was changed to '?'
- the value is perceived as not measured.

Automatic conversion script
Id: cif_fix_values 3008 2015-01-20 13:52:24Z robertas 
;
_cod_original_cell_volume 1592.7(7)
_cod_original_sg_symbol_H-M 'P 21/n'
_cod_original_formula_sum 'C6 H8 N1 O4.5 S1 '
_cod_database_code 2004699

loop_
_symmetry_equiv_pos_as_xyz
'   +x,   +y,   +z'
1/2-x,1/2+y,1/2-z
'   -x,   -y,   -z'
1/2+x,1/2-y,1/2+z

loop_
_atom_site_aniso_label
_atom_site_aniso_U_11
_atom_site_aniso_U_22
_atom_site_aniso_U_33
_atom_site_aniso_U_12
_atom_site_aniso_U_13
_atom_site_aniso_U_23
S(1) 0.0238(5) 0.0253(5) 0.0222(4) 0.0012(4) 0.0057(3) 0.0003(4)
S(2) 0.0316(5) 0.0224(5) 0.0207(4) 0.0006(4) 0.0031(4) 0.0003(4)
O(1) 0.047(2) 0.050(2) 0.0280(10) 0.0160(10) 0.0160(10) 0.0120(10)
O(2) 0.0200(10) 0.034(2) 0.058(2) -0.0030(10) 0.0020(10) 0.0050(10)
O(3) 0.0330(10) 0.0300(10) 0.0340(10) 0.0030(10) 0.0020(10) -0.0080(10)
O(4) 0.039(2) 0.038(2) 0.043(2) 0.0120(10) 0.0150(10) 0.0170(10)
O(5) 0.040(2) 0.043(2) 0.0250(10) -0.0020(10) 0.0140(10) -0.0020(10)
O(6) 0.052(2) 0.0200(10) 0.0360(10) -0.0010(10) 0.0010(10) -0.0020(10)
O(7) 0.037(2) 0.0290(10) 0.0270(10) 0.0060(10) -0.0020(10) 0.0060(10)
O(8) 0.041(2) 0.049(2) 0.0220(10) -0.0110(10) 0.0120(10) -0.0060(10)
O(9) 0.035(2) 0.045(2) 0.0280(10) -0.0040(10) 0.0000(10) 0.0000(10)
N(1) 0.024(2) 0.029(2) 0.031(2) 0.0020(10) 0.0060(10) 0.0000(10)
N(2) 0.024(2) 0.027(2) 0.025(2) -0.0020(10) 0.0070(10) -0.0030(10)
C(1) 0.022(2) 0.021(2) 0.023(2) -0.0020(10) 0.0030(10) -0.0020(10)
C(2) 0.023(2) 0.026(2) 0.021(2) -0.003(2) 0.0040(10) 0.002(2)
C(3) 0.020(2) 0.025(2) 0.025(2) -0.003(2) 0.0060(10) -0.003(2)
C(4) 0.023(2) 0.024(2) 0.029(2) -0.004(2) 0.002(2) 0.002(2)
C(5) 0.033(2) 0.029(2) 0.022(2) -0.003(2) 0.006(2) 0.004(2)
C(6) 0.026(2) 0.030(2) 0.026(2) 0.000(2) 0.009(2) -0.005(2)
C(7) 0.024(2) 0.022(2) 0.020(2) 0.001(2) 0.0040(10) 0.0000(10)
C(8) 0.022(2) 0.022(2) 0.024(2) 0.002(2) 0.0090(10) 0.0030(10)
C(9) 0.020(2) 0.020(2) 0.026(2) 0.0010(10) 0.0030(10) 0.0020(10)
C(10) 0.024(2) 0.029(2) 0.021(2) 0.002(2) 0.0040(10) 0.000(2)
C(11) 0.031(2) 0.039(2) 0.024(2) -0.008(2) 0.010(2) 0.005(2)
C(12) 0.028(2) 0.030(2) 0.030(2) -0.008(2) 0.003(2) -0.001(2)

loop_
_atom_site_label
_atom_site_fract_x
_atom_site_fract_y
_atom_site_fract_z
_atom_site_U_iso_or_equiv
_atom_site_thermal_displace_type
S(1) .20617(8) .08093(8) .90684(6) .0236(2) Uij
S(2) .68405(8) -.01263(8) 1.69452(6) .0251(2) Uij
O(1) .2269(2) .1161(3) .8096(2) .0404(8) Uij
O(2) .0849(2) .0303(2) .9036(2) .0382(8) Uij
O(3) .2286(2) .1849(2) .9785(2) .0331(7) Uij
O(4) .5387(2) -0.3441(3) 1.0457(2) .0389(8) Uij
O(5) .5772(2) -.0468(2) 1.7346(2) .0347(7) Uij
O(6) .7055(2) .1251(2) 1.6900(2) .0368(7) Uij
O(7) .7918(2) -.0803(2) 1.7447(2) .0322(7) Uij
O(8) .6060(2) -0.2203(3) 1.2894(2) .0368(8) Uij
O(9) 1.0067(2) -.0138(3) 1.3153(2) .0367(8) Uij
N(1) .5635(3) -0.2274(3) .8785(2) .0282(9) Uij
N(2) .4598(3) -0.2989(3) 1.4089(2) .0250(8) Uij
C(1) .3085(3) -.0436(3) .9502(2) .0224(9) Uij
C(2) .3941(3) -.0836(3) .8955(2) .0233(9) Uij
C(3) .4702(3) -0.1829(3) .9320(2) .0230(9) Uij
C(4) .4624(3) -0.2449(3) 1.0203(2) .0254(10) Uij
C(5) .3789(3) -0.2006(3) 1.0757(2) .0276(10) Uij
C(6) .3025(3) -0.1011(3) 1.0405(3) .0268(10) Uij
C(7) .6564(3) -.0679(3) 1.5706(2) .0222(9) Uij
C(8) .5680(3) -0.1586(3) 1.5399(2) .0223(9) Uij
C(9) .5533(3) -0.2045(3) 1.4453(2) .0219(9) Uij
C(10) .6260(3) -0.1644(3) 1.3797(2) .0249(9) Uij
C(11) .7123(3) -.0703(4) 1.4104(3) .0310(10) Uij
C(12) .7270(3) -.0232(3) 1.5051(3) .0290(10) Uij
H(1) .395(3) -.040(3) .832(2) .0239 Uij
H(2) .373(3) -0.240(3) 1.134(2) .0287 Uij
H(3) .244(3) -.073(3) 1.076(2) .0265 Uij
H(4) .572(3) -0.168(3) .822(2) .0283 Uij
H(5) .547(3) -0.311(3) .853(2) .0326 Uij
H(6) .636(3) -0.225(3) .921(2) .0283 Uij
H(7) .523(3) -0.382(4) 1.092(3) .0398 Uij
H(8) .517(3) -0.183(3) 1.582(2) .0232 Uij
H(9) .761(3) -.041(3) 1.364(2) .0332 Uij
H(10) .783(3) .039(3) 1.523(2) .0350 Uij
H(11) .408(3) -0.308(3) 1.453(2) .0308 Uij
H(12) .414(3) -0.268(3) 1.347(2) .0308 Uij
H(13) .493(3) -0.373(3) 1.388(2) .0308 Uij
H(14) .652(3) -0.193(4) 1.259(3) .0435 Uij
H(15) .950(3) -.031(3) 1.268(2) .0386 Uij
H(16) 1.063(3) .011(4) 1.290(3) .0386 Uij

loop_
_atom_type_symbol
_atom_type_scat_dispersion_real
_atom_type_scat_dispersion_imag
_atom_type_scat_source
S 0.110 0.124 'International Tables'
O 0.008 0.006 'International Tables'
N 0.004 0.003 'International Tables'
C 0.002 0.002 'International Tables'
H 0.000 0.000 'International Tables'

loop_
_geom_angle_atom_site_label_1
_geom_angle_atom_site_label_2
_geom_angle_atom_site_label_3
_geom_angle
_geom_angle_publ_flag
O(1) S(1) O(2) 111.7(2) yes
O(1) S(1) O(3) 113.8(2) yes
O(1) S(1) C(1) 107.10(10) yes
O(2) S(1) O(3) 109.70(10) yes
O(2) S(1) C(1) 107.30(10) yes
O(3) S(1) C(1) 107.00(10) yes
O(5) S(2) O(6) 114.30(10) yes
O(5) S(2) O(7) 112.00(10) yes
O(5) S(2) C(7) 105.80(10) yes
O(6) S(2) O(7) 111.30(10) yes
O(6) S(2) C(7) 106.20(10) yes
O(7) S(2) C(7) 106.60(10) yes
S(1) C(1) C(2) 120.7(2) yes
S(1) C(1) C(6) 118.9(2) yes
C(2) C(1) C(6) 120.4(3) no
C(1) C(2) C(3) 118.2(3) no
N(1) C(3) C(2) 120.6(3) yes
N(1) C(3) C(4) 117.2(3) yes
C(2) C(3) C(4) 122.2(3) no
O(4) C(4) C(3) 116.4(3) yes
O(4) C(4) C(5) 124.9(3) yes
C(3) C(4) C(5) 118.7(3) no
C(4) C(5) C(6) 119.8(3) no
C(1) C(6) C(5) 120.6(3) no
S(2) C(7) C(8) 120.6(2) yes
S(2) C(7) C(12) 119.7(3) yes
C(8) C(7) C(12) 119.7(3) no
C(7) C(8) C(9) 119.1(3) no
N(2) C(9) C(8) 121.1(3) yes
N(2) C(9) C(10) 116.8(3) yes
C(8) C(9) C(10) 122.1(3) no
O(8) C(10) C(9) 116.7(3) yes
O(8) C(10) C(11) 124.9(3) yes
C(9) C(10) C(11) 118.4(3) no
C(10) C(11) C(12) 119.8(3) no
C(7) C(12) C(11) 120.8(3) no
C(4) O(4) H(7) 112(3) no
C(1) O(8) H(14) 109(3) no
H(15) O(9) H(16) 106(3) no
C(3) N(1) H(4) 112(2) no
C(3) N(1) H(5) 112(2) no
C(3) N(1) H(6) 108(2) no
H(4) N(1) H(5) 108(3) no
H(4) N(1) H(6) 106(3) no
H(5) N(1) H(6) 110(3) no
C(9) N(2) H(11) 111(2) no
C(9) N(2) H(12) 108(2) no
C(9) N(2) H(13) 111(2) no
H(11) N(2) H(12) 108(3) no
H(11) N(2) H(13) 117(3) no
H(12) N(2) H(13) 101(3) no
C(1) C(2) H(1) 117(2) no
C(3) C(2) H(1) 124(2) no
C(4) C(5) H(2) 120(2) no
C(6) C(5) H(2) 120(2) no
C(1) C(6) H(3) 119(2) no
C(5) C(6) H(3) 120(2) no
C(7) C(8) H(8) 119(2) no
C(9) C(8) H(8) 122(2) no
C(10) C(11) H(9) 118(2) no
C(12) C(11) H(9) 122(2) no
C(7) C(12) H(10) 121(2) no
C(11) C(12) H(10) 118(2) no

loop_
_geom_bond_atom_site_label_1
_geom_bond_atom_site_label_2
_geom_bond_distance
_geom_bond_publ_flag
S(1) O(1) 1.449(2) yes
S(1) O(2) 1.458(2) yes
S(1) O(3) 1.457(2) yes
S(1) C(1) 1.767(3) yes
S(2) O(5) 1.457(2) yes
S(2) O(6) 1.457(2) yes
S(2) O(7) 1.467(2) yes
S(2) C(7) 1.777(3) yes
O(4) C(4) 1.350(4) yes
O(8) C(10) 1.357(4) yes
N(1) C(3) 1.465(4) yes
N(2) C(9) 1.463(4) yes
C(1) C(2) 1.390(4) no
C(1) C(6) 1.395(4) no
C(2) C(3) 1.380(4) no
C(3) C(4) 1.395(4) no
C(4) C(5) 1.393(4) no
C(5) C(6) 1.378(5) no
C(7) C(8) 1.383(4) no
C(7) C(12) 1.388(4) no
C(8) C(9) 1.371(4) no
C(9) C(10) 1.389(4) no
C(10) C(11) 1.392(4) no
C(11) C(12) 1.379(4) no
O(4) H(7) 0.80(3) no
O(8) H(14) 0.77(3) no
O(9) H(15) 0.85(3) no
O(9) H(16) 0.81(3) no
N(1) H(4) 1.01(3) no
N(1) H(5) 0.94(3) no
N(1) H(6) 0.91(3) no
N(2) H(11) 0.92(3) no
N(2) H(12) 0.97(3) no
N(2) H(13) 0.93(3) no
C(2) H(1) 0.98(3) no
C(5) H(2) 0.92(3) no
C(6) H(3) 0.94(3) no
C(8) H(8) 0.93(3) no
C(11) H(9) 0.96(3) no
C(12) H(10) 0.90(3) no
